data_1531938
loop_
_publ_author_name
'Barnett, Brandon R.'
'Moore, Curtis E.'
'Chandrasekaran, Perumalreddy'
'Sproules, Stephen'
'Rheingold, Arnold L.'
'DeBeer, Serena'
'Figueroa, Joshua S.'

_publ_section_title
;
 Metal-only Lewis pairs between group 10 metals and Tl(i) or Ag(i):
 insights into the electronic consequences of Z-type ligand binding
;
_journal_issue 12
_journal_name_full 'Chem. Sci.'
_journal_page_first 7169
_journal_paper_doi 10.1039/C5SC03104D
_journal_volume 6
_journal_year 2015
_chemical_formula_moiety 'C62 H74 N2 Pd Tl, C32 H12 B F24, 2(C7 H8)'
_chemical_formula_sum 'C108 H102 B F24 N2 Pd Tl'
_chemical_formula_weight 2205.49
_chemical_name_common '[(eta6-Tol)2TlPd(CNArDipp2)2]BArF'
_space_group_crystal_system triclinic
_space_group_IT_number 2
_space_group_name_Hall '-P 1'
_space_group_name_H-M_alt 'P -1'
_symmetry_space_group_name_Hall '-P 1'
_symmetry_space_group_name_H-M 'P -1'
_atom_sites_solution_hydrogens geom
_atom_sites_solution_primary direct
_atom_sites_solution_secondary difmap
_audit_creation_date 2015-07-14
_audit_creation_method
;
Olex2 1.2-beta
(compiled 2015.01.26 svn.r3150 for OlexSys, GUI svn.r4998)
;
_audit_update_record
;
2015-07-22 deposited with the CCDC.
2015-09-17 downloaded from the CCDC.
;
_cell_angle_alpha 105.5970(10)
_cell_angle_beta 102.3250(10)
_cell_angle_gamma 97.3080(10)
_cell_formula_units_Z 2
_cell_length_a 12.5519(5)
_cell_length_b 20.2591(8)
_cell_length_c 21.6470(8)
_cell_measurement_reflns_used 9671
_cell_measurement_temperature 100
_cell_measurement_theta_max 25.50
_cell_measurement_theta_min 2.45
_cell_volume 5079.1(3)
_computing_cell_refinement 'SAINT v8.34A (Bruker, 2013)'
_computing_data_collection 'APEX2 v2013.6-2 (Bruker, 2013)'
_computing_data_reduction 'SAINT v8.34A (Bruker, 2013)'
_computing_molecular_graphics 'Olex2 (Dolomanov et al., 2009)'
_computing_publication_material 'Olex2 (Dolomanov et al., 2009)'
_computing_structure_refinement 'XL (Sheldrick, 2008)'
_computing_structure_solution 'XS (Sheldrick, 2008)'
_diffrn_ambient_temperature 100
_diffrn_detector 'Bruker APEX CCD'
_diffrn_detector_area_resol_mean 8.0
_diffrn_detector_type 'CCD Area Detector'
_diffrn_measured_fraction_theta_full 0.997
_diffrn_measured_fraction_theta_max 0.988
_diffrn_measurement_device 'Fixed Chi Three-Circle Diffractometer'
_diffrn_measurement_device_type 'Bruker D8 APEX Mo'
_diffrn_measurement_method '\w and \f scans'
_diffrn_radiation_monochromator graphite
_diffrn_radiation_probe x-ray
_diffrn_radiation_type MoK\a
_diffrn_radiation_wavelength 0.71073
_diffrn_reflns_av_R_equivalents 0.0311
_diffrn_reflns_av_unetI/netI 0.0309
_diffrn_reflns_laue_measured_fraction_full 0.997
_diffrn_reflns_laue_measured_fraction_max 0.988
_diffrn_reflns_limit_h_max 15
_diffrn_reflns_limit_h_min -15
_diffrn_reflns_limit_k_max 24
_diffrn_reflns_limit_k_min -24
_diffrn_reflns_limit_l_max 26
_diffrn_reflns_limit_l_min -25
_diffrn_reflns_number 69535
_diffrn_reflns_point_group_measured_fraction_full 0.997
_diffrn_reflns_point_group_measured_fraction_max 0.988
_diffrn_reflns_theta_full 25.000
_diffrn_reflns_theta_max 25.549
_diffrn_reflns_theta_min 1.815
_diffrn_source 'sealed tube'
_diffrn_source_type fine-focus
_exptl_absorpt_coefficient_mu 1.853
_exptl_absorpt_correction_T_max 0.7454
_exptl_absorpt_correction_T_min 0.6275
_exptl_absorpt_correction_type multi-scan
_exptl_absorpt_process_details 'SADABS-2008/1 (Bruker,2008) was used for absorption correction.'
_exptl_crystal_colour Orange
_exptl_crystal_colour_primary orange
_exptl_crystal_density_diffrn 1.442
_exptl_crystal_description Block
_exptl_crystal_F_000 2224
_exptl_crystal_size_max 0.207
_exptl_crystal_size_mid 0.153
_exptl_crystal_size_min 0.121
_refine_diff_density_max 0.848
_refine_diff_density_min -1.049
_refine_diff_density_rms 0.069
_refine_ls_extinction_method none
_refine_ls_goodness_of_fit_ref 1.029
_refine_ls_hydrogen_treatment constr
_refine_ls_matrix_type full
_refine_ls_number_parameters 1339
_refine_ls_number_reflns 18800
_refine_ls_number_restraints 162
_refine_ls_restrained_S_all 1.077
_refine_ls_R_factor_all 0.0362
_refine_ls_R_factor_gt 0.0294
_refine_ls_shift/su_max 0.003
_refine_ls_shift/su_mean 0.000
_refine_ls_structure_factor_coef Fsqd
_refine_ls_weighting_details 'w=1/[\s^2^(Fo^2^)+(0.0268P)^2^+6.2943P] where P=(Fo^2^+2Fc^2^)/3'
_refine_ls_weighting_scheme calc
_refine_ls_wR_factor_gt 0.0653
_refine_ls_wR_factor_ref 0.0694
_reflns_Friedel_coverage 0.000
_reflns_number_gt 16668
_reflns_number_total 18800
_reflns_threshold_expression 'I > 2\s(I)'
_cod_data_source_file c5sc03104d2.cif
_cod_data_source_block JFig260
_cod_depositor_comments
;
The following automatic conversions were performed:

'_diffrn_radiation_probe' value 'X-ray' changed to 'x-ray' according
to
/usr/data/users/saulius/crontab/automatic-downloads/rss-feeds/RSC/lib/dictionaries/cif_core.dic
dictionary named 'cif_core.dic' version 2.4.2 from 2011-04-26.

'_exptl_crystal_colour_primary' value 'Orange' changed to 'orange'
according to
/usr/data/users/saulius/crontab/automatic-downloads/rss-feeds/RSC/lib/dictionaries/cif_core.dic
dictionary named 'cif_core.dic' version 2.4.2 from 2011-04-26.

Automatic conversion script
Id: cif_fix_values 3271 2015-04-21 07:52:19Z andrius 

 Adding full bibliography for 1531937--1531946.cif.
;
_cod_database_code 1531938
_shelxl_version_number 2014/6
_shelx_space_group_comment
;
The symmetry employed for this shelxl refinement is uniquely defined
by the following loop, which should always be used as a source of
symmetry information in preference to the above space-group names.
They are only intended as comments.
;
_shelx_estimated_absorpt_t_max 0.807
_shelx_estimated_absorpt_t_min 0.700
_olex2_refinement_description
;
1. Fixed Uiso
 At 1.2 times of:
  All C(H) groups
 At 1.5 times of:
  All C(H,H,H) groups
2. Uiso/Uaniso restraints and constraints
Uanis(C74A) = Uanis(C75)
Uanis(C72A) = Uanis(C72)
Uanis(C75A) = Uanis(C70)
Uanis(C74) = Uanis(C73A)
3. Rigid body (RIGU) restrains
 C99, F24B, F1A, F24, F23B, F22, F22B
 with sigma for 1-2 distances of 0.002 and sigma for 1-3 distances of 0.002
 F21A, C100, F19A, F19, F20A, F20, F21
 with sigma for 1-2 distances of 0.002 and sigma for 1-3 distances of 0.002
 C70, C76, C72, C71, C73, C74, C75, C75A, C72A, C76A, C71A, C73A, C70A, C74A
 with sigma for 1-2 distances of 0.002 and sigma for 1-3 distances of 0.002
4. Others
 Sof(F22)=1-FVAR(1)
 Sof(F22B)=FVAR(1)
 Sof(F24)=1-FVAR(2)
 Sof(F23B)=FVAR(2)
 Sof(F24B)=1-FVAR(3)
 Sof(F1A)=FVAR(3)
 Sof(F20A)=Sof(F19A)=Sof(F21A)=1-FVAR(4)
 Sof(F21)=Sof(F19)=Sof(F20)=FVAR(4)
 Sof(C72A)=Sof(C76A)=Sof(H76D)=Sof(H76E)=Sof(H76F)=Sof(C71A)=Sof(H71A)=
 Sof(C73A)=Sof(H73A)=Sof(C74A)=Sof(H74A)=Sof(C75A)=Sof(H75A)=Sof(C70A)=
 Sof(H70A)=1-FVAR(5)
 Sof(C76)=Sof(H76A)=Sof(H76B)=Sof(H76C)=Sof(C74)=Sof(H74)=Sof(C75)=Sof(H75)=
 Sof(C70)=Sof(H70)=Sof(C71)=Sof(H71)=Sof(C72)=Sof(C73)=Sof(H73)=FVAR(5)
5.a Ternary CH refined with riding coordinates:
 C57(H57), C48(H48), C60(H60), C27(H27), C24(H24), C15(H15), C30(H30), C45(H45)
5.b Aromatic/amide H refined with riding coordinates:
 C74(H74), C75(H75), C70(H70), C71(H71), C73(H73), C64(H64), C63(H63),
 C67(H67), C68(H68), C65(H65), C54(H54), C53(H53), C55(H55), C41(H41), C42(H42),
  C21(H21), C22(H22), C43(H43), C20(H20), C104(H104), C13(H13), C12(H12),
 C36(H36), C102(H102), C11(H11), C80(H80), C96(H96), C6(H6), C94(H94), C88(H88),
  C86(H86), C5(H5), C37(H37), C35(H35), C82(H82), C7(H7), C90(H90), C106(H106),
 C78(H78), C98(H98), C71A(H71A), C73A(H73A), C74A(H74A), C75A(H75A), C70A(H70A)
5.c Fitted hexagon refined as free rotating group:
 C74(C75,C70,C71,C72,C73)
5.d Idealised Me refined as rotating group:
 C76(H76A,H76B,H76C), C49(H49A,H49B,H49C), C69(H69A,H69B,H69C), C50(H50A,H50B,
 H50C), C58(H58A,H58B,H58C), C59(H59A,H59B,H59C), C17(H17A,H17B,H17C), C46(H46A,
 H46B,H46C), C25(H25A,H25B,H25C), C16(H16A,H16B,H16C), C61(H61A,H61B,H61C),
 C62(H62A,H62B,H62C), C29(H29A,H29B,H29C), C47(H47A,H47B,H47C), C28(H28A,H28B,
 H28C), C31(H31A,H31B,H31C), C32(H32A,H32B,H32C), C26(H26A,H26B,H26C),
 C76A(H76D,H76E,H76F)
;
_shelx_shelxl_version_number 2014/7
_olex2_submission_special_instructions 'No special instructions were received'

loop_
_space_group_symop_operation_xyz
'x, y, z'
'-x, -y, -z'

loop_
_atom_site_label
_atom_site_type_symbol
_atom_site_fract_x
_atom_site_fract_y
_atom_site_fract_z
_atom_site_U_iso_or_equiv
_atom_site_adp_type
_atom_site_occupancy
_atom_site_site_symmetry_order
_atom_site_calc_flag
_atom_site_refinement_flags_posn
_atom_site_refinement_flags_adp
_atom_site_refinement_flags_occupancy
_atom_site_disorder_assembly
_atom_site_disorder_group
Tl1 Tl 0.52110(2) 0.26025(2) 0.36076(2) 0.02811(4) Uani 1 1 d . . . . .
Pd1 Pd 0.41074(2) 0.21062(2) 0.22670(2) 0.02060(5) Uani 1 1 d . . . . .
F24 F 0.1347(3) 0.9795(2) 0.5137(2) 0.0673(18) Uani 0.741(10) 1 d . U P A 1
F24B F 0.2612(3) 0.92516(14) 0.49257(18) 0.0603(14) Uani 0.769(7) 1 d . U P A 1
F22 F 0.2146(3) 0.99288(17) 0.43918(14) 0.0623(12) Uani 0.799(7) 1 d . U P A 1
F8 F 0.3746(3) 0.63282(16) 0.14596(12) 0.0884(9) Uani 1 1 d . . . . .
F7 F 0.3261(2) 0.72641(18) 0.14029(12) 0.0874(10) Uani 1 1 d . . . . .
F9 F 0.49184(19) 0.72612(18) 0.18925(12) 0.0862(10) Uani 1 1 d . . . . .
F14 F 0.0512(3) 0.42060(12) 0.38272(14) 0.0828(10) Uani 1 1 d . . . . .
F10 F 0.5437(2) 0.80878(11) 0.44389(12) 0.0725(8) Uani 1 1 d . . . . .
F12 F 0.44478(17) 0.73906(15) 0.47591(9) 0.0655(7) Uani 1 1 d . . . . .
F17 F -0.22833(19) 0.64881(13) 0.42887(11) 0.0592(6) Uani 1 1 d . . . . .
F5 F -0.28343(17) 0.49607(10) 0.05917(12) 0.0577(6) Uani 1 1 d . . . . .
F2AA F 0.01575(19) 0.73479(11) 0.04368(10) 0.0530(6) Uani 1 1 d . . . . .
F13 F 0.19247(18) 0.47096(11) 0.36121(12) 0.0548(6) Uani 1 1 d . . . . .
F15 F 0.04773(19) 0.42247(9) 0.28401(10) 0.0519(5) Uani 1 1 d . . . . .
F4 F -0.13312(19) 0.46748(9) 0.03987(10) 0.0529(6) Uani 1 1 d . . . . .
F18 F -0.20713(19) 0.55742(10) 0.45665(11) 0.0542(6) Uani 1 1 d . . . . .
F11 F 0.55963(18) 0.70337(12) 0.42205(9) 0.0530(6) Uani 1 1 d . . . . .
F6 F -0.1753(2) 0.46280(9) 0.12905(9) 0.0520(6) Uani 1 1 d . . . . .
F16 F -0.10093(18) 0.65466(11) 0.51347(9) 0.0514(6) Uani 1 1 d . . . . .
F1AA F -0.0487(2) 0.80619(9) 0.11204(9) 0.0507(6) Uani 1 1 d . . . . .
F0AA F -0.15911(17) 0.72686(9) 0.02798(9) 0.0425(5) Uani 1 1 d . . . . .
N1 N 0.27214(18) 0.08593(11) 0.25093(10) 0.0169(5) Uani 1 1 d . . . . .
N2 N 0.47606(18) 0.31983(10) 0.15777(10) 0.0165(5) Uani 1 1 d . . . . .
C76 C 0.7188(6) 0.1538(4) 0.2638(3) 0.0677(19) Uani 0.674(4) 1 d . U P B 1
H76A H 0.7881 0.1441 0.2528 0.101 Uiso 0.674(4) 1 calc GR . P B 1
H76B H 0.6787 0.1743 0.2319 0.101 Uiso 0.674(4) 1 calc GR . P B 1
H76C H 0.6724 0.1102 0.2619 0.101 Uiso 0.674(4) 1 calc GR . P B 1
C74 C 0.7666(4) 0.2237(2) 0.45107(16) 0.0532(12) Uani 0.674(4) 1 d . U P B 1
H74 H 0.7635 0.2055 0.4869 0.064 Uiso 0.674(4) 1 calc R . P B 1
C75 C 0.7966(5) 0.2954(2) 0.46310(16) 0.0525(10) Uani 0.674(4) 1 d G U P B 1
H75 H 0.8140 0.3261 0.5072 0.063 Uiso 0.674(4) 1 calc R . P B 1
C70 C 0.8011(5) 0.32201(17) 0.4107(2) 0.0509(12) Uani 0.674(4) 1 d G U P B 1
H70 H 0.8216 0.3710 0.4189 0.061 Uiso 0.674(4) 1 calc R . P B 1
C71 C 0.7756(5) 0.2770(2) 0.34620(18) 0.0547(19) Uani 0.674(4) 1 d G U P B 1
H71 H 0.7787 0.2952 0.3104 0.066 Uiso 0.674(4) 1 calc R . P B 1
C72 C 0.7456(5) 0.2054(2) 0.33416(14) 0.0454(11) Uani 0.674(4) 1 d G U P B 1
C73 C 0.7411(4) 0.17872(17) 0.38660(18) 0.0474(13) Uani 0.674(4) 1 d G U P B 1
H73 H 0.7206 0.1298 0.3784 0.057 Uiso 0.674(4) 1 calc R . P B 1
C49 C 0.0345(4) 0.1416(3) 0.4395(2) 0.0641(12) Uani 1 1 d . . . . .
H49A H 0.0652 0.1289 0.4793 0.096 Uiso 1 1 calc GR . . . .
H49B H -0.0378 0.1110 0.4155 0.096 Uiso 1 1 calc GR . . . .
H49C H 0.0253 0.1903 0.4524 0.096 Uiso 1 1 calc GR . . . .
C69 C 0.6113(4) 0.4392(2) 0.5219(2) 0.0682(13) Uani 1 1 d . . . . .
H69A H 0.6494 0.4010 0.5271 0.102 Uiso 1 1 calc GR . . . .
H69B H 0.5802 0.4554 0.5598 0.102 Uiso 1 1 calc GR . . . .
H69C H 0.6645 0.4779 0.5198 0.102 Uiso 1 1 calc GR . . . .
C50 C 0.2285(3) 0.1749(2) 0.43274(19) 0.0563(11) Uani 1 1 d . . . . .
H50A H 0.2252 0.2246 0.4483 0.084 Uiso 1 1 calc GR . . . .
H50B H 0.2787 0.1685 0.4035 0.084 Uiso 1 1 calc GR . . . .
H50C H 0.2562 0.1589 0.4710 0.084 Uiso 1 1 calc GR . . . .
C58 C 0.4823(4) 0.06497(19) 0.40301(17) 0.0564(11) Uani 1 1 d . . . . .
H58A H 0.4673 0.0763 0.4469 0.085 Uiso 1 1 calc GR . . . .
H58B H 0.4521 0.0961 0.3792 0.085 Uiso 1 1 calc GR . . . .
H58C H 0.5628 0.0711 0.4082 0.085 Uiso 1 1 calc GR . . . .
C59 C 0.4712(4) -0.06056(19) 0.39985(16) 0.0473(9) Uani 1 1 d . . . . .
H59A H 0.5515 -0.0560 0.4049 0.071 Uiso 1 1 calc GR . . . .
H59B H 0.4337 -0.1087 0.3742 0.071 Uiso 1 1 calc GR . . . .
H59C H 0.4564 -0.0490 0.4438 0.071 Uiso 1 1 calc GR . . . .
C64 C 0.3340(3) 0.35338(19) 0.39642(19) 0.0465(9) Uani 1 1 d . . . . .
H64 H 0.2636 0.3286 0.3952 0.056 Uiso 1 1 calc R . . . .
C17 C 0.6666(3) 0.59713(17) 0.2275(2) 0.0472(9) Uani 1 1 d . . . . .
H17A H 0.6668 0.6243 0.2724 0.071 Uiso 1 1 calc GR . . . .
H17B H 0.6189 0.6135 0.1950 0.071 Uiso 1 1 calc GR . . . .
H17C H 0.7425 0.6031 0.2222 0.071 Uiso 1 1 calc GR . . . .
C63 C 0.3518(3) 0.36513(18) 0.34011(18) 0.0462(9) Uani 1 1 d . . . . .
H63 H 0.2951 0.3482 0.2996 0.055 Uiso 1 1 calc R . . . .
C66 C 0.5204(3) 0.41410(17) 0.45973(17) 0.0459(9) Uani 1 1 d . . . . .
C46 C 0.0358(3) 0.11286(18) 0.09181(16) 0.0411(8) Uani 1 1 d . . . . .
H46A H 0.0325 0.0774 0.0501 0.062 Uiso 1 1 calc GR . . . .
H46B H 0.1101 0.1427 0.1091 0.062 Uiso 1 1 calc GR . . . .
H46C H -0.0198 0.1415 0.0838 0.062 Uiso 1 1 calc GR . . . .
C25 C 0.3176(3) 0.13732(18) -0.08485(15) 0.0384(8) Uani 1 1 d . . . . .
H25A H 0.3243 0.0886 -0.0900 0.058 Uiso 1 1 calc GR . . . .
H25B H 0.3702 0.1584 -0.1050 0.058 Uiso 1 1 calc GR . . . .
H25C H 0.2417 0.1390 -0.1069 0.058 Uiso 1 1 calc GR . . . .
C16 C 0.6958(3) 0.49244(19) 0.26547(17) 0.0412(8) Uani 1 1 d . . . . .
H16A H 0.7727 0.5012 0.2622 0.062 Uiso 1 1 calc GR . . . .
H16B H 0.6695 0.4421 0.2552 0.062 Uiso 1 1 calc GR . . . .
H16C H 0.6925 0.5164 0.3106 0.062 Uiso 1 1 calc GR . . . .
C61 C 0.2860(3) -0.01496(17) 0.07589(15) 0.0444(9) Uani 1 1 d . . . . .
H61A H 0.3489 -0.0231 0.0567 0.067 Uiso 1 1 calc GR . . . .
H61B H 0.3024 0.0327 0.1064 0.067 Uiso 1 1 calc GR . . . .
H61C H 0.2191 -0.0211 0.0403 0.067 Uiso 1 1 calc GR . . . .
C67 C 0.5375(3) 0.42639(16) 0.39997(18) 0.0421(8) Uani 1 1 d . . . . .
H67 H 0.6069 0.4513 0.4000 0.050 Uiso 1 1 calc R . . . .
C108 C 0.3866(3) 0.7004(2) 0.18073(17) 0.0433(9) Uani 1 1 d . . . . .
C68 C 0.4528(3) 0.40184(16) 0.34298(16) 0.0384(8) Uani 1 1 d . . . . .
H68 H 0.4648 0.4107 0.3038 0.046 Uiso 1 1 calc R . . . .
C65 C 0.4161(3) 0.37673(17) 0.45501(16) 0.0371(8) Uani 1 1 d . . . . .
H65 H 0.4014 0.3672 0.4933 0.045 Uiso 1 1 calc R . . . .
C62 C 0.2437(3) -0.14218(17) 0.06822(15) 0.0397(8) Uani 1 1 d . . . . .
H62A H 0.1808 -0.1487 0.0300 0.060 Uiso 1 1 calc GR . . . .
H62B H 0.2257 -0.1746 0.0926 0.060 Uiso 1 1 calc GR . . . .
H62C H 0.3097 -0.1515 0.0527 0.060 Uiso 1 1 calc GR . . . .
C54 C 0.5596(3) -0.04886(18) 0.21880(16) 0.0377(8) Uani 1 1 d . . . . .
H54 H 0.6313 -0.0523 0.2121 0.045 Uiso 1 1 calc R . . . .
C29 C 0.7885(3) 0.32263(16) 0.18645(15) 0.0388(8) Uani 1 1 d . . . . .
H29A H 0.8264 0.2859 0.1965 0.058 Uiso 1 1 calc GR . . . .
H29B H 0.7271 0.3263 0.2078 0.058 Uiso 1 1 calc GR . . . .
H29C H 0.8413 0.3674 0.2032 0.058 Uiso 1 1 calc GR . . . .
C47 C -0.1045(3) 0.03231(17) 0.11764(15) 0.0381(8) Uani 1 1 d . . . . .
H47A H -0.1593 0.0623 0.1130 0.057 Uiso 1 1 calc GR . . . .
H47B H -0.1174 0.0078 0.1495 0.057 Uiso 1 1 calc GR . . . .
H47C H -0.1121 -0.0019 0.0745 0.057 Uiso 1 1 calc GR . . . .
C53 C 0.4703(3) -0.05921(17) 0.16525(15) 0.0337(7) Uani 1 1 d . . . . .
H53 H 0.4812 -0.0694 0.1218 0.040 Uiso 1 1 calc R . . . .
C55 C 0.5450(3) -0.03349(17) 0.28212(15) 0.0351(7) Uani 1 1 d . . . . .
H55 H 0.6072 -0.0261 0.3187 0.042 Uiso 1 1 calc R . . . .
C28 C 0.8362(3) 0.29737(16) 0.07671(18) 0.0380(8) Uani 1 1 d . . . . .
H28A H 0.8935 0.3401 0.0957 0.057 Uiso 1 1 calc GR . . . .
H28B H 0.8063 0.2900 0.0292 0.057 Uiso 1 1 calc GR . . . .
H28C H 0.8688 0.2574 0.0829 0.057 Uiso 1 1 calc GR . . . .
C92 C 0.0827(3) 0.46084(16) 0.34891(16) 0.0338(7) Uani 1 1 d . . . . .
C31 C 0.1222(3) 0.42683(17) 0.09526(15) 0.0328(7) Uani 1 1 d . . . . .
H31A H 0.0659 0.3925 0.0582 0.049 Uiso 1 1 calc GR . . . .
H31B H 0.1529 0.4648 0.0801 0.049 Uiso 1 1 calc GR . . . .
H31C H 0.0880 0.4459 0.1312 0.049 Uiso 1 1 calc GR . . . .
C57 C 0.4275(3) -0.01075(16) 0.36365(13) 0.0305(7) Uani 1 1 d . . . . .
H57 H 0.3460 -0.0156 0.3605 0.037 Uiso 1 1 calc R . . . .
C41 C 0.0447(3) 0.21857(15) 0.33713(14) 0.0313(7) Uani 1 1 d . . . . .
H41 H 0.0494 0.2496 0.3796 0.038 Uiso 1 1 calc R . . . .
C32 C 0.1696(3) 0.33183(15) 0.14470(15) 0.0312(7) Uani 1 1 d . . . . .
H32A H 0.1374 0.3507 0.1816 0.047 Uiso 1 1 calc GR . . . .
H32B H 0.2300 0.3089 0.1597 0.047 Uiso 1 1 calc GR . . . .
H32C H 0.1121 0.2977 0.1081 0.047 Uiso 1 1 calc GR . . . .
C42 C 0.0121(3) 0.23927(15) 0.28135(15) 0.0322(7) Uani 1 1 d . . . . .
H42 H -0.0044 0.2845 0.2858 0.039 Uiso 1 1 calc R . . . .
C26 C 0.2596(3) 0.14949(16) 0.02179(15) 0.0316(7) Uani 1 1 d . . . . .
H26A H 0.1848 0.1532 -0.0003 0.047 Uiso 1 1 calc GR . . . .
H26B H 0.2780 0.1767 0.0689 0.047 Uiso 1 1 calc GR . . . .
H26C H 0.2620 0.1004 0.0178 0.047 Uiso 1 1 calc GR . . . .
C100 C -0.2190(3) 0.84958(17) 0.33267(17) 0.0367(7) Uani 1 1 d . U . . .
C84 C -0.0649(3) 0.73956(15) 0.07553(14) 0.0315(7) Uani 1 1 d . . . . .
C21 C 0.5982(3) 0.11488(14) 0.06505(15) 0.0289(7) Uani 1 1 d . . . . .
H21 H 0.6164 0.0723 0.0705 0.035 Uiso 1 1 calc R . . . .
C48 C 0.1135(3) 0.13306(15) 0.39487(13) 0.0284(7) Uani 1 1 d . . . . .
H48 H 0.1190 0.0826 0.3810 0.034 Uiso 1 1 calc R . . . .
C22 C 0.4920(3) 0.11598(14) 0.03155(15) 0.0276(7) Uani 1 1 d . . . . .
H22 H 0.4384 0.0736 0.0129 0.033 Uiso 1 1 calc R . . . .
C60 C 0.2668(3) -0.06717(16) 0.11388(13) 0.0294(7) Uani 1 1 d . . . . .
H60 H 0.1994 -0.0597 0.1305 0.035 Uiso 1 1 calc R . . . .
C43 C 0.0033(2) 0.19423(14) 0.21900(14) 0.0259(6) Uani 1 1 d . . . . .
H43 H -0.0195 0.2089 0.1809 0.031 Uiso 1 1 calc R . . . .
C20 C 0.6779(3) 0.17549(14) 0.09059(14) 0.0260(6) Uani 1 1 d . . . . .
H20 H 0.7512 0.1742 0.1129 0.031 Uiso 1 1 calc R . . . .
C91 C -0.1514(3) 0.61563(15) 0.45159(14) 0.0283(7) Uani 1 1 d . . . . .
C83 C -0.1762(3) 0.50071(14) 0.08751(14) 0.0292(7) Uani 1 1 d . . . . .
C103 C 0.3531(2) 0.70797(15) 0.24456(14) 0.0255(6) Uani 1 1 d . . . . .
C104 C 0.4336(2) 0.72377(14) 0.30381(14) 0.0241(6) Uani 1 1 d . . . . .
H104 H 0.5105 0.7320 0.3054 0.029 Uiso 1 1 calc R . . . .
C56 C 0.4412(2) -0.02868(15) 0.29331(13) 0.0246(6) Uani 1 1 d . . . . .
C27 C 0.7427(2) 0.30449(14) 0.11143(14) 0.0245(6) Uani 1 1 d . . . . .
H27 H 0.7085 0.3440 0.1024 0.029 Uiso 1 1 calc R . . . .
C13 C 0.4727(2) 0.54606(13) 0.27511(13) 0.0237(6) Uani 1 1 d . . . . .
H13 H 0.5280 0.5807 0.3095 0.028 Uiso 1 1 calc R . . . .
C95 C -0.1008(2) 0.84141(14) 0.35132(13) 0.0218(6) Uani 1 1 d . . . . .
C24 C 0.3438(2) 0.17785(14) -0.01093(14) 0.0251(6) Uani 1 1 d . . . . .
H24 H 0.3377 0.2274 -0.0073 0.030 Uiso 1 1 calc R . . . .
C15 C 0.6221(2) 0.51986(14) 0.21617(14) 0.0247(6) Uani 1 1 d . . . . .
H15 H 0.6247 0.4933 0.1705 0.030 Uiso 1 1 calc R . . . .
C12 C 0.3649(2) 0.53553(14) 0.28048(14) 0.0247(6) Uani 1 1 d . . . . .
H12 H 0.3464 0.5628 0.3184 0.030 Uiso 1 1 calc R . . . .
C30 C 0.2156(2) 0.39140(14) 0.12075(14) 0.0245(6) Uani 1 1 d . . . . .
H30 H 0.2469 0.3707 0.0828 0.029 Uiso 1 1 calc R . . . .
C36 C 0.0587(2) -0.08318(13) 0.25855(13) 0.0221(6) Uani 1 1 d . . . . .
H36 H 0.0094 -0.1222 0.2599 0.027 Uiso 1 1 calc R . . . .
C45 C 0.0119(2) 0.07695(14) 0.14241(13) 0.0239(6) Uani 1 1 d . . . . .
H45 H 0.0657 0.0449 0.1465 0.029 Uiso 1 1 calc R . . . .
C52 C 0.3644(2) -0.05499(14) 0.17384(13) 0.0238(6) Uani 1 1 d . . . . .
C102 C 0.2407(2) 0.69741(14) 0.24279(13) 0.0214(6) Uani 1 1 d . . . . .
H102 H 0.1877 0.6867 0.2012 0.026 Uiso 1 1 calc R . . . .
C40 C 0.0711(2) 0.15267(14) 0.33211(13) 0.0220(6) Uani 1 1 d . . . . .
C107 C 0.4849(2) 0.74400(15) 0.42499(14) 0.0257(6) Uani 1 1 d . . . . .
C23 C 0.4620(2) 0.17813(13) 0.02464(13) 0.0225(6) Uani 1 1 d . . . . .
C87 C 0.0414(2) 0.52815(14) 0.36157(13) 0.0228(6) Uani 1 1 d . . . . .
C11 C 0.2839(2) 0.48538(14) 0.23083(14) 0.0240(6) Uani 1 1 d . . . . .
H11 H 0.2097 0.4786 0.2349 0.029 Uiso 1 1 calc R . . . .
C81 C -0.1165(2) 0.57494(13) 0.12140(13) 0.0206(6) Uani 1 1 d . . . . .
C80 C -0.1220(2) 0.62100(14) 0.08444(13) 0.0221(6) Uani 1 1 d . . . . .
H80 H -0.1622 0.6060 0.0390 0.027 Uiso 1 1 calc R . . . .
C96 C -0.0223(2) 0.89606(14) 0.39890(13) 0.0229(6) Uani 1 1 d . . . . .
H96 H -0.0432 0.9379 0.4206 0.027 Uiso 1 1 calc R . . . .
C10 C 0.3089(2) 0.44458(13) 0.17479(13) 0.0211(6) Uani 1 1 d . . . . .
C79 C -0.0668(2) 0.68972(13) 0.11565(13) 0.0209(6) Uani 1 1 d . . . . .
C6 C 0.4714(2) 0.39666(14) -0.00167(13) 0.0218(6) Uani 1 1 d . . . . .
H6 H 0.4671 0.4129 -0.0392 0.026 Uiso 1 1 calc R . . . .
C94 C -0.0695(2) 0.78028(13) 0.31990(13) 0.0194(6) Uani 1 1 d . . . . .
H94 H -0.1249 0.7437 0.2877 0.023 Uiso 1 1 calc R . . . .
C88 C -0.0327(2) 0.53978(14) 0.40074(12) 0.0217(6) Uani 1 1 d . . . . .
H88 H -0.0556 0.5064 0.4212 0.026 Uiso 1 1 calc R . . . .
C86 C 0.0755(2) 0.57752(13) 0.33213(13) 0.0195(6) Uani 1 1 d . . . . .
H86 H 0.1274 0.5684 0.3063 0.023 Uiso 1 1 calc R . . . .
C5 C 0.5056(2) 0.33410(13) -0.00291(13) 0.0212(6) Uani 1 1 d . . . . .
H5 H 0.5257 0.3085 -0.0409 0.025 Uiso 1 1 calc R . . . .
C19 C 0.6523(2) 0.23885(13) 0.08415(13) 0.0206(6) Uani 1 1 d . . . . .
C1 C 0.3279(2) 0.13207(13) 0.24448(13) 0.0200(6) Uani 1 1 d . . . . .
C37 C 0.0239(2) -0.01994(13) 0.26404(12) 0.0198(6) Uani 1 1 d . . . . .
H37 H -0.0486 -0.0161 0.2691 0.024 Uiso 1 1 calc R . . . .
C51 C 0.3501(2) -0.03977(13) 0.23870(13) 0.0191(6) Uani 1 1 d . . . . .
C35 C 0.1636(2) -0.09041(13) 0.25114(12) 0.0207(6) Uani 1 1 d . . . . .
H35 H 0.1857 -0.1341 0.2476 0.025 Uiso 1 1 calc R . . . .
C44 C 0.0274(2) 0.12763(13) 0.21139(13) 0.0190(5) Uani 1 1 d . . . . .
C82 C -0.0585(2) 0.59644(13) 0.18802(12) 0.0179(5) Uani 1 1 d . . . . .
H82 H -0.0558 0.5632 0.2117 0.022 Uiso 1 1 calc R . . . .
C2 C 0.4646(2) 0.28356(13) 0.19001(12) 0.0186(6) Uani 1 1 d . . . . .
C7 C 0.4433(2) 0.43590(13) 0.05338(13) 0.0197(6) Uani 1 1 d . . . . .
H7 H 0.4207 0.4789 0.0533 0.024 Uiso 1 1 calc R . . . .
C90 C -0.0388(2) 0.65024(13) 0.37920(12) 0.0184(5) Uani 1 1 d . . . . .
H90 H -0.0677 0.6920 0.3860 0.022 Uiso 1 1 calc R . . . .
C14 C 0.5021(2) 0.50665(13) 0.21986(13) 0.0202(6) Uani 1 1 d . . . . .
C105 C 0.3982(2) 0.72718(13) 0.36111(13) 0.0193(6) Uani 1 1 d . . . . .
C85 C 0.0359(2) 0.64043(13) 0.33933(12) 0.0166(5) Uani 1 1 d . . . . .
C18 C 0.5435(2) 0.24013(13) 0.05196(12) 0.0183(5) Uani 1 1 d . . . . .
C97 C 0.0867(2) 0.88780(13) 0.41372(12) 0.0187(6) Uani 1 1 d . . . . .
C39 C 0.0619(2) 0.10758(13) 0.26855(12) 0.0173(5) Uani 1 1 d . . . . .
C106 C 0.2860(2) 0.71590(12) 0.35887(12) 0.0179(5) Uani 1 1 d . . . . .
H106 H 0.2648 0.7176 0.3988 0.021 Uiso 1 1 calc R . . . .
C78 C -0.0102(2) 0.71132(13) 0.18236(12) 0.0182(5) Uani 1 1 d . . . . .
H78 H 0.0257 0.7589 0.2026 0.022 Uiso 1 1 calc R . . . .
C89 C -0.0723(2) 0.60140(13) 0.40911(12) 0.0192(6) Uani 1 1 d . . . . .
C77 C -0.0040(2) 0.66592(13) 0.22118(12) 0.0162(5) Uani 1 1 d . . . . .
C9 C 0.4189(2) 0.45529(12) 0.16963(12) 0.0174(5) Uani 1 1 d . . . . .
C4 C 0.5108(2) 0.30837(13) 0.05086(12) 0.0169(5) Uani 1 1 d . . . . .
C99 C 0.1727(2) 0.94619(14) 0.46489(13) 0.0247(6) Uani 1 1 d . U . . .
C34 C 0.2372(2) -0.03423(13) 0.24878(11) 0.0165(5) Uani 1 1 d . . . . .
C101 C 0.2022(2) 0.70193(12) 0.29956(12) 0.0162(5) Uani 1 1 d . . . . .
C98 C 0.1179(2) 0.82671(13) 0.38153(12) 0.0169(5) Uani 1 1 d . . . . .
H98 H 0.1939 0.8231 0.3923 0.020 Uiso 1 1 calc R . . . .
C3 C 0.4796(2) 0.34866(13) 0.10559(12) 0.0159(5) Uani 1 1 d . . . . .
C8 C 0.4479(2) 0.41289(12) 0.10918(12) 0.0164(5) Uani 1 1 d . . . . .
C33 C 0.1998(2) 0.02886(12) 0.25450(11) 0.0158(5) Uani 1 1 d . . . . .
C93 C 0.0409(2) 0.77062(13) 0.33391(12) 0.0160(5) Uani 1 1 d . . . . .
C38 C 0.0947(2) 0.03798(12) 0.26217(12) 0.0164(5) Uani 1 1 d . . . . .
B1 B 0.0701(3) 0.69451(14) 0.29878(14) 0.0163(6) Uani 1 1 d . . . . .
F22B F 0.2674(9) 0.9556(6) 0.4528(5) 0.041(3) Uani 0.201(7) 1 d . U P A 2
F1A F 0.1959(9) 0.9349(5) 0.5234(4) 0.046(3) Uani 0.231(7) 1 d . U P A 2
F23B F 0.1364(8) 1.0059(4) 0.4796(6) 0.050(3) Uani 0.259(10) 1 d . U P A 2
F21 F -0.2557(4) 0.8793(3) 0.3842(2) 0.0709(15) Uani 0.693(8) 1 d . U P C 1
F19 F -0.2903(3) 0.7918(2) 0.2994(3) 0.0670(15) Uani 0.693(8) 1 d . U P C 1
F20 F -0.2301(4) 0.8914(4) 0.2938(4) 0.0943(19) Uani 0.693(8) 1 d . U P C 1
F20A F -0.2564(7) 0.8408(7) 0.2702(4) 0.064(3) Uani 0.307(8) 1 d . U P C 2
F19A F -0.2854(8) 0.7975(6) 0.3429(8) 0.075(3) Uani 0.307(8) 1 d . U P C 2
F21A F -0.2384(9) 0.9072(5) 0.3626(6) 0.061(3) Uani 0.307(8) 1 d . U P C 2
C72A C 0.7556(14) 0.2043(7) 0.3527(7) 0.0454(11) Uani 0.326(4) 1 d . U P B 2
C76A C 0.7391(14) 0.1328(7) 0.3141(8) 0.072(4) Uani 0.326(4) 1 d . U P B 2
H76D H 0.8055 0.1244 0.2987 0.107 Uiso 0.326(4) 1 calc GR . P B 2
H76E H 0.6748 0.1222 0.2758 0.107 Uiso 0.326(4) 1 calc GR . P B 2
H76F H 0.7255 0.1027 0.3414 0.107 Uiso 0.326(4) 1 calc GR . P B 2
C71A C 0.7503(11) 0.2585(6) 0.3217(7) 0.041(3) Uani 0.326(4) 1 d . U P B 2
H71A H 0.7323 0.2465 0.2746 0.049 Uiso 0.326(4) 1 calc R . P B 2
C73A C 0.7862(11) 0.2313(8) 0.4258(7) 0.0532(12) Uani 0.326(4) 1 d . U P B 2
H73A H 0.7926 0.1989 0.4504 0.064 Uiso 0.326(4) 1 calc R . P B 2
C74A C 0.8051(15) 0.2986(8) 0.4586(7) 0.0525(10) Uani 0.326(4) 1 d . U P B 2
H74A H 0.8275 0.3118 0.5057 0.063 Uiso 0.326(4) 1 calc R . P B 2
C75A C 0.7949(12) 0.3503(8) 0.4300(6) 0.0509(12) Uani 0.326(4) 1 d . U P B 2
H75A H 0.8032 0.3977 0.4555 0.061 Uiso 0.326(4) 1 calc R . P B 2
C70A C 0.7715(9) 0.3293(6) 0.3601(5) 0.039(2) Uani 0.326(4) 1 d . U P B 2
H70A H 0.7698 0.3641 0.3382 0.047 Uiso 0.326(4) 1 calc R . P B 2

loop_
_atom_site_aniso_label
_atom_site_aniso_U_11
_atom_site_aniso_U_22
_atom_site_aniso_U_33
_atom_site_aniso_U_23
_atom_site_aniso_U_13
_atom_site_aniso_U_12
Tl1 0.03471(8) 0.02484(6) 0.02221(6) 0.00566(4) 0.00290(5) 0.00761(5)
Pd1 0.02383(12) 0.01767(10) 0.02061(10) 0.00968(8) 0.00483(9) -0.00156(8)
F24 0.049(2) 0.064(3) 0.054(2) -0.038(2) 0.0273(17) -0.0159(17)
F24B 0.052(2) 0.0330(14) 0.061(2) -0.0088(13) -0.0299(16) 0.0100(13)
F22 0.067(2) 0.0504(18) 0.0503(16) 0.0213(13) -0.0067(14) -0.0337(16)
F8 0.130(3) 0.099(2) 0.0455(14) 0.0090(14) 0.0549(16) 0.0289(19)
F7 0.0734(18) 0.187(3) 0.0641(15) 0.0924(19) 0.0481(14) 0.078(2)
F9 0.0343(14) 0.181(3) 0.0513(14) 0.0478(17) 0.0243(11) 0.0011(16)
F14 0.147(3) 0.0536(14) 0.120(2) 0.0680(15) 0.104(2) 0.0648(16)
F10 0.0701(17) 0.0415(12) 0.0691(15) 0.0165(11) -0.0429(13) -0.0160(11)
F12 0.0311(12) 0.139(2) 0.0238(10) 0.0235(12) 0.0028(9) 0.0182(13)
F17 0.0511(14) 0.0979(18) 0.0648(14) 0.0472(13) 0.0431(12) 0.0464(13)
F5 0.0327(12) 0.0359(11) 0.0780(15) 0.0084(10) -0.0169(11) -0.0150(9)
F2AA 0.0571(14) 0.0618(13) 0.0552(13) 0.0386(11) 0.0240(11) 0.0043(11)
F13 0.0442(14) 0.0454(12) 0.0784(15) 0.0200(11) 0.0113(11) 0.0274(10)
F15 0.0652(15) 0.0277(10) 0.0572(13) 0.0013(9) 0.0155(11) 0.0151(10)
F4 0.0738(16) 0.0271(9) 0.0471(12) -0.0089(8) 0.0287(11) -0.0063(10)
F18 0.0645(15) 0.0357(10) 0.0703(14) 0.0085(10) 0.0519(12) -0.0049(10)
F11 0.0479(13) 0.0732(14) 0.0352(10) 0.0100(10) -0.0033(9) 0.0406(11)
F6 0.0834(17) 0.0222(9) 0.0355(10) 0.0095(8) 0.0007(10) -0.0185(10)
F16 0.0563(14) 0.0573(12) 0.0285(10) -0.0086(9) 0.0214(10) -0.0026(10)
F1AA 0.0904(17) 0.0202(9) 0.0290(9) 0.0104(7) -0.0085(10) 0.0009(9)
F0AA 0.0491(12) 0.0348(10) 0.0329(9) 0.0165(8) -0.0154(9) 0.0010(9)
N1 0.0157(12) 0.0165(10) 0.0197(11) 0.0072(9) 0.0047(9) 0.0040(9)
N2 0.0161(12) 0.0160(10) 0.0169(10) 0.0038(9) 0.0052(9) 0.0024(9)
C76 0.075(5) 0.077(4) 0.049(3) 0.010(2) 0.027(3) 0.009(3)
C74 0.039(3) 0.082(2) 0.051(2) 0.0270(17) 0.019(2) 0.029(2)
C75 0.032(2) 0.084(2) 0.0440(18) 0.0197(15) 0.0117(16) 0.0172(18)
C70 0.038(3) 0.070(3) 0.044(2) 0.012(2) 0.018(2) 0.009(2)
C71 0.066(5) 0.061(3) 0.042(3) 0.019(2) 0.024(3) 0.005(2)
C72 0.039(2) 0.0580(18) 0.049(2) 0.0239(16) 0.022(2) 0.0146(16)
C73 0.045(3) 0.066(3) 0.049(2) 0.027(2) 0.026(2) 0.030(2)
C49 0.068(3) 0.100(3) 0.053(2) 0.048(2) 0.032(2) 0.039(3)
C69 0.080(3) 0.052(2) 0.051(2) -0.0045(19) -0.006(2) 0.020(2)
C50 0.044(2) 0.077(3) 0.041(2) 0.0270(19) -0.0093(18) 0.004(2)
C58 0.088(3) 0.048(2) 0.0280(17) 0.0035(15) 0.0077(19) 0.025(2)
C59 0.068(3) 0.054(2) 0.0308(17) 0.0225(16) 0.0148(18) 0.027(2)
C64 0.048(2) 0.0417(19) 0.058(2) 0.0210(17) 0.0168(19) 0.0224(17)
C17 0.032(2) 0.0324(17) 0.078(3) 0.0125(17) 0.0273(19) -0.0014(15)
C63 0.058(3) 0.0394(19) 0.0413(19) 0.0109(15) 0.0050(18) 0.0274(18)
C66 0.062(3) 0.0273(16) 0.0398(19) -0.0031(14) 0.0052(18) 0.0199(17)
C46 0.054(2) 0.0446(19) 0.0301(16) 0.0160(15) 0.0157(16) 0.0085(17)
C25 0.0304(19) 0.0468(19) 0.0331(17) 0.0058(14) 0.0091(15) 0.0028(15)
C16 0.0226(18) 0.050(2) 0.0448(19) 0.0097(16) 0.0003(15) 0.0083(15)
C61 0.075(3) 0.0366(18) 0.0229(15) 0.0110(13) 0.0057(16) 0.0224(18)
C67 0.054(2) 0.0224(15) 0.053(2) 0.0101(14) 0.0210(19) 0.0079(15)
C108 0.0265(19) 0.082(3) 0.0328(17) 0.0276(18) 0.0153(15) 0.0177(18)
C68 0.061(3) 0.0272(16) 0.0367(18) 0.0133(14) 0.0217(17) 0.0197(16)
C65 0.051(2) 0.0404(18) 0.0350(17) 0.0218(14) 0.0220(16) 0.0230(17)
C62 0.047(2) 0.0388(18) 0.0291(16) 0.0111(14) 0.0043(15) 0.0019(16)
C54 0.0266(18) 0.056(2) 0.0369(17) 0.0129(15) 0.0155(15) 0.0211(16)
C29 0.038(2) 0.0314(16) 0.0346(17) 0.0009(13) -0.0046(15) 0.0066(14)
C47 0.043(2) 0.0349(17) 0.0247(15) 0.0018(13) 0.0000(14) -0.0041(15)
C53 0.037(2) 0.0468(18) 0.0266(15) 0.0144(14) 0.0170(14) 0.0188(15)
C55 0.0262(18) 0.0483(19) 0.0316(16) 0.0114(14) 0.0041(14) 0.0177(15)
C28 0.0295(19) 0.0247(15) 0.058(2) 0.0104(14) 0.0156(16) -0.0013(13)
C92 0.040(2) 0.0280(15) 0.0467(19) 0.0223(14) 0.0203(16) 0.0134(14)
C31 0.0267(18) 0.0415(17) 0.0278(15) 0.0111(13) 0.0040(13) 0.0028(14)
C57 0.0276(18) 0.0451(18) 0.0196(14) 0.0092(13) 0.0044(12) 0.0143(14)
C41 0.0373(19) 0.0229(14) 0.0252(14) -0.0036(12) 0.0006(13) 0.0123(13)
C32 0.0244(17) 0.0264(15) 0.0347(16) 0.0037(12) 0.0037(13) -0.0050(12)
C42 0.0363(19) 0.0188(14) 0.0349(16) 0.0034(12) -0.0026(14) 0.0123(13)
C26 0.0246(17) 0.0325(16) 0.0346(16) 0.0052(13) 0.0116(14) -0.0009(13)
C100 0.0216(16) 0.0372(14) 0.0462(15) 0.0038(12) 0.0048(12) 0.0135(12)
C84 0.0379(19) 0.0267(15) 0.0241(14) 0.0093(12) -0.0027(14) 0.0004(13)
C21 0.0354(19) 0.0168(13) 0.0415(17) 0.0123(12) 0.0182(15) 0.0089(12)
C48 0.0361(19) 0.0279(15) 0.0187(13) 0.0033(11) 0.0038(13) 0.0117(13)
C22 0.0266(17) 0.0156(13) 0.0404(16) 0.0041(12) 0.0171(14) -0.0010(12)
C60 0.0305(18) 0.0421(17) 0.0185(13) 0.0094(12) 0.0075(13) 0.0151(14)
C43 0.0275(17) 0.0218(14) 0.0284(14) 0.0105(11) 0.0014(13) 0.0082(12)
C20 0.0275(17) 0.0231(14) 0.0312(15) 0.0097(12) 0.0108(13) 0.0097(12)
C91 0.0321(18) 0.0277(15) 0.0281(15) 0.0083(12) 0.0152(13) 0.0037(13)
C83 0.0341(19) 0.0217(14) 0.0248(14) 0.0044(12) 0.0024(13) -0.0042(13)
C103 0.0217(16) 0.0339(15) 0.0257(14) 0.0133(12) 0.0090(12) 0.0081(12)
C104 0.0176(15) 0.0274(14) 0.0291(14) 0.0113(12) 0.0064(12) 0.0039(12)
C56 0.0246(16) 0.0288(14) 0.0227(14) 0.0089(11) 0.0061(12) 0.0112(12)
C27 0.0193(15) 0.0183(13) 0.0321(15) 0.0052(11) 0.0021(12) 0.0030(11)
C13 0.0264(16) 0.0175(13) 0.0224(13) 0.0007(11) 0.0050(12) 0.0014(11)
C95 0.0198(15) 0.0231(13) 0.0261(14) 0.0096(11) 0.0087(12) 0.0075(11)
C24 0.0230(16) 0.0175(13) 0.0326(15) 0.0039(11) 0.0100(13) 0.0003(11)
C15 0.0180(15) 0.0250(14) 0.0248(14) -0.0011(11) 0.0051(12) 0.0017(11)
C12 0.0281(17) 0.0211(13) 0.0243(14) 0.0014(11) 0.0120(12) 0.0062(12)
C30 0.0166(15) 0.0285(14) 0.0235(14) 0.0009(11) 0.0069(12) -0.0006(12)
C36 0.0271(16) 0.0157(12) 0.0230(13) 0.0071(10) 0.0069(12) -0.0016(11)
C45 0.0286(17) 0.0236(14) 0.0194(13) 0.0065(11) 0.0049(12) 0.0079(12)
C52 0.0297(17) 0.0236(14) 0.0218(13) 0.0091(11) 0.0084(12) 0.0114(12)
C102 0.0171(15) 0.0262(14) 0.0210(13) 0.0092(11) 0.0027(11) 0.0036(11)
C40 0.0202(15) 0.0213(13) 0.0221(13) 0.0047(11) 0.0022(11) 0.0051(11)
C107 0.0211(16) 0.0282(15) 0.0273(14) 0.0083(12) 0.0039(12) 0.0070(12)
C23 0.0240(16) 0.0179(13) 0.0258(14) 0.0029(11) 0.0129(12) 0.0019(11)
C87 0.0244(16) 0.0230(13) 0.0231(13) 0.0098(11) 0.0059(12) 0.0067(12)
C11 0.0189(15) 0.0254(14) 0.0282(14) 0.0063(12) 0.0104(12) 0.0038(12)
C81 0.0184(15) 0.0172(12) 0.0225(13) 0.0031(10) 0.0044(11) -0.0012(11)
C80 0.0207(15) 0.0238(13) 0.0179(13) 0.0043(11) 0.0019(11) 0.0002(11)
C96 0.0313(17) 0.0186(13) 0.0223(13) 0.0067(11) 0.0116(12) 0.0087(12)
C10 0.0208(15) 0.0183(13) 0.0237(13) 0.0050(11) 0.0072(12) 0.0032(11)
C79 0.0203(15) 0.0209(13) 0.0215(13) 0.0089(11) 0.0029(11) 0.0030(11)
C6 0.0229(16) 0.0251(14) 0.0176(12) 0.0101(11) 0.0048(11) -0.0020(11)
C94 0.0186(15) 0.0187(12) 0.0201(13) 0.0061(10) 0.0041(11) 0.0026(11)
C88 0.0248(16) 0.0222(13) 0.0182(12) 0.0096(11) 0.0049(11) -0.0014(11)
C86 0.0194(15) 0.0217(13) 0.0205(13) 0.0092(10) 0.0071(11) 0.0059(11)
C5 0.0240(16) 0.0222(13) 0.0163(12) 0.0043(10) 0.0075(11) 0.0000(11)
C19 0.0255(16) 0.0176(12) 0.0198(13) 0.0040(10) 0.0105(12) 0.0042(11)
C1 0.0183(15) 0.0213(13) 0.0200(13) 0.0067(11) 0.0031(11) 0.0052(11)
C37 0.0194(15) 0.0203(13) 0.0207(13) 0.0070(10) 0.0068(11) 0.0028(11)
C51 0.0237(15) 0.0150(12) 0.0209(13) 0.0067(10) 0.0069(11) 0.0072(11)
C35 0.0294(16) 0.0158(12) 0.0184(12) 0.0058(10) 0.0071(12) 0.0066(11)
C44 0.0142(14) 0.0194(13) 0.0223(13) 0.0069(10) 0.0023(11) 0.0022(10)
C82 0.0164(14) 0.0179(12) 0.0209(13) 0.0074(10) 0.0063(11) 0.0024(10)
C2 0.0198(15) 0.0171(12) 0.0168(12) 0.0026(10) 0.0043(11) 0.0024(11)
C7 0.0181(15) 0.0171(12) 0.0232(13) 0.0083(10) 0.0028(11) 0.0006(11)
C90 0.0178(14) 0.0181(12) 0.0171(12) 0.0026(10) 0.0031(11) 0.0037(11)
C14 0.0196(15) 0.0174(12) 0.0232(13) 0.0060(10) 0.0048(11) 0.0044(11)
C105 0.0163(14) 0.0160(12) 0.0249(13) 0.0065(10) 0.0032(11) 0.0042(10)
C85 0.0131(14) 0.0183(12) 0.0152(12) 0.0035(10) 0.0005(10) 0.0011(10)
C18 0.0186(15) 0.0217(13) 0.0147(12) 0.0029(10) 0.0084(11) 0.0028(11)
C97 0.0230(15) 0.0164(12) 0.0184(12) 0.0071(10) 0.0076(11) 0.0022(11)
C39 0.0136(14) 0.0152(12) 0.0222(13) 0.0057(10) 0.0039(11) 0.0015(10)
C106 0.0214(15) 0.0155(12) 0.0185(12) 0.0054(10) 0.0067(11) 0.0067(11)
C78 0.0168(14) 0.0156(12) 0.0213(13) 0.0050(10) 0.0038(11) 0.0030(10)
C89 0.0170(14) 0.0227(13) 0.0150(12) 0.0038(10) 0.0027(11) 0.0005(11)
C77 0.0127(13) 0.0184(12) 0.0195(12) 0.0062(10) 0.0072(10) 0.0043(10)
C9 0.0221(15) 0.0141(12) 0.0185(12) 0.0072(10) 0.0069(11) 0.0050(10)
C4 0.0132(14) 0.0165(12) 0.0187(12) 0.0032(10) 0.0046(10) -0.0015(10)
C99 0.0271(14) 0.0186(12) 0.0235(12) 0.0004(10) 0.0059(11) 0.0015(10)
C34 0.0207(15) 0.0172(12) 0.0116(11) 0.0043(9) 0.0035(10) 0.0054(10)
C101 0.0175(14) 0.0126(11) 0.0194(12) 0.0058(10) 0.0048(11) 0.0036(10)
C98 0.0175(14) 0.0172(12) 0.0177(12) 0.0074(10) 0.0055(11) 0.0039(10)
C3 0.0146(14) 0.0175(12) 0.0152(12) 0.0065(10) 0.0034(10) -0.0011(10)
C8 0.0123(13) 0.0161(12) 0.0184(12) 0.0040(10) 0.0027(10) -0.0002(10)
C33 0.0187(14) 0.0154(12) 0.0131(11) 0.0062(9) 0.0027(10) 0.0006(10)
C93 0.0187(14) 0.0172(12) 0.0152(12) 0.0084(10) 0.0062(10) 0.0044(10)
C38 0.0203(15) 0.0141(12) 0.0139(11) 0.0044(9) 0.0029(10) 0.0026(10)
B1 0.0165(16) 0.0153(13) 0.0168(13) 0.0050(11) 0.0039(12) 0.0026(11)
F22B 0.031(3) 0.034(5) 0.039(5) -0.013(4) 0.010(3) -0.013(3)
F1A 0.042(6) 0.047(5) 0.032(3) 0.010(3) -0.009(3) -0.015(4)
F23B 0.048(5) 0.025(3) 0.053(6) -0.010(3) -0.009(4) 0.010(3)
F21 0.029(2) 0.107(3) 0.066(2) -0.003(2) 0.0180(17) 0.029(2)
F19 0.0192(17) 0.0532(18) 0.098(3) -0.0165(19) -0.002(2) 0.0116(13)
F20 0.041(2) 0.128(4) 0.156(4) 0.105(4) 0.022(3) 0.041(3)
F20A 0.033(5) 0.098(6) 0.050(3) 0.007(3) -0.002(2) 0.033(5)
F19A 0.033(4) 0.085(4) 0.112(7) 0.038(4) 0.017(5) 0.009(3)
F21A 0.030(5) 0.056(3) 0.074(5) -0.013(3) -0.008(4) 0.027(3)
C72A 0.039(2) 0.0580(18) 0.049(2) 0.0239(16) 0.022(2) 0.0146(16)
C76A 0.079(10) 0.061(4) 0.082(6) 0.020(3) 0.036(6) 0.015(4)
C71A 0.035(7) 0.048(3) 0.043(4) 0.013(3) 0.018(4) 0.007(3)
C73A 0.039(3) 0.082(2) 0.051(2) 0.0270(17) 0.019(2) 0.029(2)
C74A 0.032(2) 0.084(2) 0.0440(18) 0.0197(15) 0.0117(16) 0.0172(18)
C75A 0.038(3) 0.070(3) 0.044(2) 0.012(2) 0.018(2) 0.009(2)
C70A 0.032(6) 0.049(4) 0.042(3) 0.013(3) 0.018(3) 0.010(3)

loop_
_atom_type_symbol
_atom_type_description
_atom_type_scat_dispersion_real
_atom_type_scat_dispersion_imag
_atom_type_scat_source
C C 0.0033 0.0016 'International Tables Vol C Tables 4.2.6.8 and 6.1.1.4'
H H 0.0000 0.0000 'International Tables Vol C Tables 4.2.6.8 and 6.1.1.4'
N N 0.0061 0.0033 'International Tables Vol C Tables 4.2.6.8 and 6.1.1.4'
B B 0.0013 0.0007 'International Tables Vol C Tables 4.2.6.8 and 6.1.1.4'
F F 0.0171 0.0103 'International Tables Vol C Tables 4.2.6.8 and 6.1.1.4'
Pd Pd -0.9988 1.0072 'International Tables Vol C Tables 4.2.6.8 and 6.1.1.4'
Tl Tl -2.8358 9.6688 'International Tables Vol C Tables 4.2.6.8 and 6.1.1.4'

loop_
_geom_angle_atom_site_label_1
_geom_angle_atom_site_label_2
_geom_angle_atom_site_label_3
_geom_angle
C1 Pd1 Tl1 88.34(7)
C1 Pd1 C2 166.48(11)
C2 Pd1 Tl1 104.32(7)
C1 N1 C33 176.2(2)
C2 N2 C3 165.9(2)
H76A C76 H76B 109.5
H76A C76 H76C 109.5
H76B C76 H76C 109.5
C72 C76 H76A 109.5
C72 C76 H76B 109.5
C72 C76 H76C 109.5
C75 C74 H74 120.0
C75 C74 C73 120.0
C73 C74 H74 120.0
C74 C75 H75 120.0
C74 C75 C70 120.0
C70 C75 H75 120.0
C75 C70 H70 120.0
C71 C70 C75 120.0
C71 C70 H70 120.0
C70 C71 H71 120.0
C70 C71 C72 120.0
C72 C71 H71 120.0
C71 C72 C76 121.6(4)
C73 C72 C76 118.4(4)
C73 C72 C71 120.0
C74 C73 H73 120.0
C72 C73 C74 120.0
C72 C73 H73 120.0
H49A C49 H49B 109.5
H49A C49 H49C 109.5
H49B C49 H49C 109.5
C48 C49 H49A 109.5
C48 C49 H49B 109.5
C48 C49 H49C 109.5
H69A C69 H69B 109.5
H69A C69 H69C 109.5
H69B C69 H69C 109.5
C66 C69 H69A 109.5
C66 C69 H69B 109.5
C66 C69 H69C 109.5
H50A C50 H50B 109.5
H50A C50 H50C 109.5
H50B C50 H50C 109.5
C48 C50 H50A 109.5
C48 C50 H50B 109.5
C48 C50 H50C 109.5
H58A C58 H58B 109.5
H58A C58 H58C 109.5
H58B C58 H58C 109.5
C57 C58 H58A 109.5
C57 C58 H58B 109.5
C57 C58 H58C 109.5
H59A C59 H59B 109.5
H59A C59 H59C 109.5
H59B C59 H59C 109.5
C57 C59 H59A 109.5
C57 C59 H59B 109.5
C57 C59 H59C 109.5
C63 C64 H64 119.4
C63 C64 C65 121.1(4)
C65 C64 H64 119.4
H17A C17 H17B 109.5
H17A C17 H17C 109.5
H17B C17 H17C 109.5
C15 C17 H17A 109.5
C15 C17 H17B 109.5
C15 C17 H17C 109.5
C64 C63 H63 120.7
C64 C63 C68 118.7(4)
C68 C63 H63 120.7
C67 C66 C69 120.4(4)
C65 C66 C69 123.2(4)
C65 C66 C67 116.3(3)
H46A C46 H46B 109.5
H46A C46 H46C 109.5
H46B C46 H46C 109.5
C45 C46 H46A 109.5
C45 C46 H46B 109.5
C45 C46 H46C 109.5
H25A C25 H25B 109.5
H25A C25 H25C 109.5
H25B C25 H25C 109.5
C24 C25 H25A 109.5
C24 C25 H25B 109.5
C24 C25 H25C 109.5
H16A C16 H16B 109.5
H16A C16 H16C 109.5
H16B C16 H16C 109.5
C15 C16 H16A 109.5
C15 C16 H16B 109.5
C15 C16 H16C 109.5
H61A C61 H61B 109.5
H61A C61 H61C 109.5
H61B C61 H61C 109.5
C60 C61 H61A 109.5
C60 C61 H61B 109.5
C60 C61 H61C 109.5
C66 C67 H67 120.3
C68 C67 C66 119.4(3)
C68 C67 H67 120.3
F8 C108 C103 111.5(3)
F7 C108 F8 104.5(3)
F7 C108 F9 108.9(3)
F7 C108 C103 113.6(3)
F9 C108 F8 103.8(3)
F9 C108 C103 113.7(3)
C63 C68 C67 122.7(3)
C63 C68 H68 118.7
C67 C68 H68 118.7
C64 C65 C66 121.8(3)
C64 C65 H65 119.1
C66 C65 H65 119.1
H62A C62 H62B 109.5
H62A C62 H62C 109.5
H62B C62 H62C 109.5
C60 C62 H62A 109.5
C60 C62 H62B 109.5
C60 C62 H62C 109.5
C53 C54 H54 120.0
C53 C54 C55 120.1(3)
C55 C54 H54 120.0
H29A C29 H29B 109.5
H29A C29 H29C 109.5
H29B C29 H29C 109.5
C27 C29 H29A 109.5
C27 C29 H29B 109.5
C27 C29 H29C 109.5
H47A C47 H47B 109.5
H47A C47 H47C 109.5
H47B C47 H47C 109.5
C45 C47 H47A 109.5
C45 C47 H47B 109.5
C45 C47 H47C 109.5
C54 C53 H53 119.5
C54 C53 C52 121.0(3)
C52 C53 H53 119.5
C54 C55 H55 119.4
C54 C55 C56 121.2(3)
C56 C55 H55 119.4
H28A C28 H28B 109.5
H28A C28 H28C 109.5
H28B C28 H28C 109.5
C27 C28 H28A 109.5
C27 C28 H28B 109.5
C27 C28 H28C 109.5
F14 C92 F13 108.1(3)
F14 C92 F15 106.7(3)
F14 C92 C87 113.9(3)
F13 C92 F15 103.5(3)
F13 C92 C87 112.3(3)
F15 C92 C87 111.7(3)
H31A C31 H31B 109.5
H31A C31 H31C 109.5
H31B C31 H31C 109.5
C30 C31 H31A 109.5
C30 C31 H31B 109.5
C30 C31 H31C 109.5
C58 C57 H57 107.5
C59 C57 C58 110.9(3)
C59 C57 H57 107.5
C56 C57 C58 111.1(3)
C56 C57 C59 112.2(3)
C56 C57 H57 107.5
C42 C41 H41 119.4
C42 C41 C40 121.1(3)
C40 C41 H41 119.4
H32A C32 H32B 109.5
H32A C32 H32C 109.5
H32B C32 H32C 109.5
C30 C32 H32A 109.5
C30 C32 H32B 109.5
C30 C32 H32C 109.5
C41 C42 H42 119.9
C41 C42 C43 120.2(3)
C43 C42 H42 119.9
H26A C26 H26B 109.5
H26A C26 H26C 109.5
H26B C26 H26C 109.5
C24 C26 H26A 109.5
C24 C26 H26B 109.5
C24 C26 H26C 109.5
F21 C100 C95 113.4(3)
F21 C100 F20 105.3(4)
F19 C100 C95 115.0(3)
F19 C100 F21 106.4(4)
F19 C100 F20 105.6(4)
F20 C100 C95 110.4(3)
F20A C100 C95 113.3(5)
F20A C100 F19A 103.0(7)
F19A C100 C95 109.1(5)
F21A C100 C95 115.3(5)
F21A C100 F20A 106.3(7)
F21A C100 F19A 109.0(8)
F2AA C84 C79 111.9(3)
F1AA C84 F2AA 106.6(3)
F1AA C84 F0AA 107.0(3)
F1AA C84 C79 113.1(2)
F0AA C84 F2AA 105.2(2)
F0AA C84 C79 112.4(3)
C22 C21 H21 120.0
C20 C21 H21 120.0
C20 C21 C22 120.1(3)
C49 C48 H48 107.7
C49 C48 C40 112.1(3)
C50 C48 C49 110.4(3)
C50 C48 H48 107.7
C50 C48 C40 111.0(3)
C40 C48 H48 107.7
C21 C22 H22 119.4
C21 C22 C23 121.2(3)
C23 C22 H22 119.4
C61 C60 H60 107.8
C62 C60 C61 110.9(2)
C62 C60 H60 107.8
C52 C60 C61 111.4(3)
C52 C60 C62 111.0(2)
C52 C60 H60 107.8
C42 C43 H43 119.6
C42 C43 C44 120.9(3)
C44 C43 H43 119.6
C21 C20 H20 119.6
C21 C20 C19 120.8(3)
C19 C20 H20 119.6
F17 C91 F18 105.8(3)
F17 C91 C89 113.1(2)
F18 C91 C89 112.9(2)
F16 C91 F17 106.2(2)
F16 C91 F18 105.6(2)
F16 C91 C89 112.7(3)
F5 C83 C81 112.2(2)
F4 C83 F5 106.5(2)
F4 C83 F6 106.5(2)
F4 C83 C81 112.9(2)
F6 C83 F5 105.4(3)
F6 C83 C81 112.8(2)
C104 C103 C108 120.0(3)
C104 C103 C102 120.9(3)
C102 C103 C108 119.1(3)
C103 C104 H104 121.1
C103 C104 C105 117.7(3)
C105 C104 H104 121.1
C55 C56 C57 120.2(3)
C55 C56 C51 118.7(3)
C51 C56 C57 121.1(3)
C29 C27 H27 107.8
C28 C27 C29 110.6(3)
C28 C27 H27 107.8
C19 C27 C29 111.3(2)
C19 C27 C28 111.3(2)
C19 C27 H27 107.8
C12 C13 H13 119.5
C12 C13 C14 121.1(3)
C14 C13 H13 119.5
C96 C95 C100 119.4(2)
C96 C95 C94 120.5(3)
C94 C95 C100 120.1(3)
C25 C24 H24 107.6
C26 C24 C25 111.3(2)
C26 C24 H24 107.6
C23 C24 C25 111.1(2)
C23 C24 C26 111.5(2)
C23 C24 H24 107.6
C17 C15 H15 107.8
C16 C15 C17 110.7(3)
C16 C15 H15 107.8
C14 C15 C17 112.0(2)
C14 C15 C16 110.7(2)
C14 C15 H15 107.8
C13 C12 H12 120.0
C13 C12 C11 120.0(3)
C11 C12 H12 120.0
C31 C30 C32 110.5(2)
C31 C30 H30 107.9
C32 C30 H30 107.9
C10 C30 C31 110.8(2)
C10 C30 C32 111.8(2)
C10 C30 H30 107.9
C37 C36 H36 119.4
C35 C36 H36 119.4
C35 C36 C37 121.2(2)
C46 C45 H45 107.5
C47 C45 C46 110.4(3)
C47 C45 H45 107.5
C47 C45 C44 110.2(2)
C44 C45 C46 113.5(2)
C44 C45 H45 107.5
C53 C52 C60 120.1(2)
C53 C52 C51 118.6(3)
C51 C52 C60 121.3(3)
C103 C102 H102 118.6
C103 C102 C101 122.9(3)
C101 C102 H102 118.6
C41 C40 C48 119.8(2)
C41 C40 C39 118.1(2)
C39 C40 C48 122.0(2)
F10 C107 C105 112.6(2)
F12 C107 F10 105.3(3)
F12 C107 C105 114.1(2)
F11 C107 F10 104.9(3)
F11 C107 F12 106.0(2)
F11 C107 C105 113.1(2)
C22 C23 C24 119.9(2)
C22 C23 C18 118.4(3)
C18 C23 C24 121.7(2)
C88 C87 C92 119.8(2)
C88 C87 C86 120.8(2)
C86 C87 C92 119.4(3)
C12 C11 H11 119.4
C12 C11 C10 121.2(3)
C10 C11 H11 119.4
C80 C81 C83 117.8(2)
C80 C81 C82 121.4(2)
C82 C81 C83 120.7(2)
C81 C80 H80 121.0
C81 C80 C79 118.0(2)
C79 C80 H80 121.0
C95 C96 H96 120.9
C97 C96 C95 118.1(2)
C97 C96 H96 120.9
C11 C10 C30 118.9(2)
C11 C10 C9 118.6(2)
C9 C10 C30 122.4(2)
C80 C79 C84 119.0(2)
C80 C79 C78 120.5(2)
C78 C79 C84 120.4(2)
C5 C6 H6 119.4
C5 C6 C7 121.1(2)
C7 C6 H6 119.4
C95 C94 H94 118.7
C95 C94 C93 122.5(2)
C93 C94 H94 118.7
C87 C88 H88 121.0
C89 C88 C87 118.0(2)
C89 C88 H88 121.0
C87 C86 H86 118.8
C87 C86 C85 122.4(3)
C85 C86 H86 118.8
C6 C5 H5 119.6
C6 C5 C4 120.7(2)
C4 C5 H5 119.6
C20 C19 C27 119.6(3)
C20 C19 C18 118.9(3)
C18 C19 C27 121.5(2)
N1 C1 Pd1 174.5(2)
C36 C37 H37 119.8
C36 C37 C38 120.5(3)
C38 C37 H37 119.8
C56 C51 C52 120.5(3)
C56 C51 C34 120.3(2)
C52 C51 C34 119.2(2)
C36 C35 H35 119.7
C36 C35 C34 120.6(2)
C34 C35 H35 119.7
C43 C44 C45 120.6(2)
C43 C44 C39 118.4(2)
C39 C44 C45 121.0(2)
C81 C82 H82 119.1
C81 C82 C77 121.8(2)
C77 C82 H82 119.1
N2 C2 Pd1 165.5(2)
C6 C7 H7 119.7
C6 C7 C8 120.7(2)
C8 C7 H7 119.7
C85 C90 H90 118.7
C89 C90 H90 118.7
C89 C90 C85 122.7(2)
C13 C14 C15 119.3(2)
C13 C14 C9 118.5(3)
C9 C14 C15 122.3(2)
C104 C105 C107 117.8(3)
C106 C105 C104 121.0(2)
C106 C105 C107 121.1(2)
C86 C85 B1 120.9(2)
C90 C85 C86 115.1(2)
C90 C85 B1 123.8(2)
C23 C18 C4 119.4(2)
C19 C18 C23 120.6(2)
C19 C18 C4 119.9(2)
C96 C97 C99 119.0(2)
C96 C97 C98 121.1(2)
C98 C97 C99 119.9(3)
C40 C39 C38 119.0(2)
C44 C39 C40 121.4(2)
C44 C39 C38 119.6(2)
C105 C106 H106 118.8
C105 C106 C101 122.4(2)
C101 C106 H106 118.8
C79 C78 H78 118.6
C79 C78 C77 122.8(2)
C77 C78 H78 118.6
C88 C89 C91 119.2(2)
C88 C89 C90 121.0(2)
C90 C89 C91 119.8(2)
C82 C77 B1 124.5(2)
C78 C77 C82 115.5(2)
C78 C77 B1 119.8(2)
C10 C9 C14 120.6(2)
C10 C9 C8 119.8(2)
C14 C9 C8 119.6(2)
C5 C4 C18 123.5(2)
C5 C4 C3 116.9(2)
C3 C4 C18 119.5(2)
F24 C99 F24B 106.2(4)
F24 C99 F22 107.8(4)
F24 C99 C97 112.9(3)
F24B C99 F22 103.5(3)
F24B C99 C97 113.3(2)
F22 C99 C97 112.4(2)
F22B C99 C97 115.4(4)
F22B C99 F1A 103.3(9)
F22B C99 F23B 110.9(9)
F1A C99 C97 111.8(4)
F1A C99 F23B 101.6(9)
F23B C99 C97 112.6(4)
C35 C34 C51 122.8(2)
C35 C34 C33 117.0(2)
C33 C34 C51 120.2(2)
C102 C101 C106 115.0(2)
C102 C101 B1 123.3(2)
C106 C101 B1 121.7(2)
C97 C98 H98 118.9
C97 C98 C93 122.2(3)
C93 C98 H98 118.9
C4 C3 N2 116.9(2)
C8 C3 N2 119.3(2)
C8 C3 C4 123.8(2)
C7 C8 C9 121.3(2)
C3 C8 C7 116.8(2)
C3 C8 C9 121.9(2)
C34 C33 N1 117.9(2)
C38 C33 N1 118.2(2)
C38 C33 C34 123.9(2)
C94 C93 B1 119.7(2)
C98 C93 C94 115.6(2)
C98 C93 B1 124.6(2)
C37 C38 C39 122.7(2)
C33 C38 C37 116.9(2)
C33 C38 C39 120.4(2)
C85 B1 C93 107.8(2)
C77 B1 C85 110.3(2)
C77 B1 C93 108.0(2)
C101 B1 C85 110.9(2)
C101 B1 C77 108.4(2)
C101 B1 C93 111.4(2)
C76A C72A C71A 121.0(13)
C76A C72A C73A 125.8(14)
C71A C72A C73A 113.0(13)
C72A C76A H76D 109.5
C72A C76A H76E 109.5
C72A C76A H76F 109.5
H76D C76A H76E 109.5
H76D C76A H76F 109.5
H76E C76A H76F 109.5
C72A C71A H71A 119.6
C70A C71A C72A 120.9(12)
C70A C71A H71A 119.6
C72A C73A H73A 118.6
C74A C73A C72A 122.8(13)
C74A C73A H73A 118.6
C73A C74A H74A 117.6
C73A C74A C75A 124.9(14)
C75A C74A H74A 117.6
C74A C75A H75A 122.1
C74A C75A C70A 115.9(13)
C70A C75A H75A 122.1
C71A C70A H70A 118.8
C75A C70A C71A 122.3(11)
C75A C70A H70A 118.8

loop_
_geom_bond_atom_site_label_1
_geom_bond_atom_site_label_2
_geom_bond_distance
Tl1 Pd1 2.7770(2)
Pd1 C1 1.960(3)
Pd1 C2 1.969(3)
F24 C99 1.309(4)
F24B C99 1.322(4)
F22 C99 1.327(4)
F8 C108 1.344(5)
F7 C108 1.299(4)
F9 C108 1.312(4)
F14 C92 1.311(4)
F10 C107 1.331(3)
F12 C107 1.327(3)
F17 C91 1.329(4)
F5 C83 1.335(4)
F2AA C84 1.340(4)
F13 C92 1.325(4)
F15 C92 1.354(4)
F4 C83 1.329(4)
F18 C91 1.336(3)
F11 C107 1.325(3)
F6 C83 1.330(3)
F16 C91 1.327(3)
F1AA C84 1.333(3)
F0AA C84 1.336(3)
N1 C1 1.153(3)
N1 C33 1.406(3)
N2 C2 1.157(3)
N2 C3 1.410(3)
C76 H76A 0.9800
C76 H76B 0.9800
C76 H76C 0.9800
C76 C72 1.536(7)
C74 H74 0.9500
C74 C75 1.3900
C74 C73 1.3900
C75 H75 0.9500
C75 C70 1.3900
C70 H70 0.9500
C70 C71 1.3900
C71 H71 0.9500
C71 C72 1.3900
C72 C73 1.3900
C73 H73 0.9500
C49 H49A 0.9800
C49 H49B 0.9800
C49 H49C 0.9800
C49 C48 1.520(5)
C69 H69A 0.9800
C69 H69B 0.9800
C69 H69C 0.9800
C69 C66 1.483(5)
C50 H50A 0.9800
C50 H50B 0.9800
C50 H50C 0.9800
C50 C48 1.511(5)
C58 H58A 0.9800
C58 H58B 0.9800
C58 H58C 0.9800
C58 C57 1.527(5)
C59 H59A 0.9800
C59 H59B 0.9800
C59 H59C 0.9800
C59 C57 1.522(4)
C64 H64 0.9500
C64 C63 1.361(5)
C64 C65 1.375(5)
C17 H17A 0.9800
C17 H17B 0.9800
C17 H17C 0.9800
C17 C15 1.528(4)
C63 H63 0.9500
C63 C68 1.366(5)
C66 C67 1.435(5)
C66 C65 1.395(5)
C46 H46A 0.9800
C46 H46B 0.9800
C46 H46C 0.9800
C46 C45 1.527(4)
C25 H25A 0.9800
C25 H25B 0.9800
C25 H25C 0.9800
C25 C24 1.531(4)
C16 H16A 0.9800
C16 H16B 0.9800
C16 H16C 0.9800
C16 C15 1.527(4)
C61 H61A 0.9800
C61 H61B 0.9800
C61 H61C 0.9800
C61 C60 1.530(4)
C67 H67 0.9500
C67 C68 1.369(5)
C108 C103 1.503(4)
C68 H68 0.9500
C65 H65 0.9500
C62 H62A 0.9800
C62 H62B 0.9800
C62 H62C 0.9800
C62 C60 1.526(4)
C54 H54 0.9500
C54 C53 1.378(4)
C54 C55 1.379(4)
C29 H29A 0.9800
C29 H29B 0.9800
C29 H29C 0.9800
C29 C27 1.526(4)
C47 H47A 0.9800
C47 H47B 0.9800
C47 H47C 0.9800
C47 C45 1.520(4)
C53 H53 0.9500
C53 C52 1.391(4)
C55 H55 0.9500
C55 C56 1.386(4)
C28 H28A 0.9800
C28 H28B 0.9800
C28 H28C 0.9800
C28 C27 1.525(4)
C92 C87 1.498(4)
C31 H31A 0.9800
C31 H31B 0.9800
C31 H31C 0.9800
C31 C30 1.531(4)
C57 H57 1.0000
C57 C56 1.520(4)
C41 H41 0.9500
C41 C42 1.381(4)
C41 C40 1.398(4)
C32 H32A 0.9800
C32 H32B 0.9800
C32 H32C 0.9800
C32 C30 1.531(4)
C42 H42 0.9500
C42 C43 1.384(4)
C26 H26A 0.9800
C26 H26B 0.9800
C26 H26C 0.9800
C26 C24 1.527(4)
C100 C95 1.495(4)
C100 F21 1.322(5)
C100 F19 1.302(5)
C100 F20 1.344(5)
C100 F20A 1.288(9)
C100 F19A 1.356(10)
C100 F21A 1.255(9)
C84 C79 1.500(4)
C21 H21 0.9500
C21 C22 1.381(4)
C21 C20 1.379(4)
C48 H48 1.0000
C48 C40 1.524(4)
C22 H22 0.9500
C22 C23 1.395(4)
C60 H60 1.0000
C60 C52 1.523(4)
C43 H43 0.9500
C43 C44 1.394(4)
C20 H20 0.9500
C20 C19 1.397(4)
C91 C89 1.495(4)
C83 C81 1.499(4)
C103 C104 1.383(4)
C103 C102 1.391(4)
C104 H104 0.9500
C104 C105 1.392(4)
C56 C51 1.404(4)
C27 H27 1.0000
C27 C19 1.520(4)
C13 H13 0.9500
C13 C12 1.377(4)
C13 C14 1.398(4)
C95 C96 1.390(4)
C95 C94 1.391(4)
C24 H24 1.0000
C24 C23 1.517(4)
C15 H15 1.0000
C15 C14 1.519(4)
C12 H12 0.9500
C12 C11 1.381(4)
C30 H30 1.0000
C30 C10 1.522(4)
C36 H36 0.9500
C36 C37 1.389(4)
C36 C35 1.381(4)
C45 H45 1.0000
C45 C44 1.524(4)
C52 C51 1.410(4)
C102 H102 0.9500
C102 C101 1.398(4)
C40 C39 1.404(4)
C107 C105 1.490(4)
C23 C18 1.410(4)
C87 C88 1.387(4)
C87 C86 1.393(4)
C11 H11 0.9500
C11 C10 1.394(4)
C81 C80 1.382(4)
C81 C82 1.390(4)
C80 H80 0.9500
C80 C79 1.387(4)
C96 H96 0.9500
C96 C97 1.379(4)
C10 C9 1.403(4)
C79 C78 1.387(4)
C6 H6 0.9500
C6 C5 1.384(4)
C6 C7 1.385(4)
C94 H94 0.9500
C94 C93 1.403(4)
C88 H88 0.9500
C88 C89 1.383(4)
C86 H86 0.9500
C86 C85 1.408(4)
C5 H5 0.9500
C5 C4 1.390(4)
C19 C18 1.402(4)
C37 H37 0.9500
C37 C38 1.394(4)
C51 C34 1.493(4)
C35 H35 0.9500
C35 C34 1.391(4)
C44 C39 1.403(4)
C82 H82 0.9500
C82 C77 1.403(3)
C7 H7 0.9500
C7 C8 1.400(4)
C90 H90 0.9500
C90 C85 1.402(4)
C90 C89 1.389(4)
C14 C9 1.410(4)
C105 C106 1.386(4)
C85 B1 1.647(4)
C18 C4 1.496(4)
C97 C99 1.501(4)
C97 C98 1.395(4)
C39 C38 1.498(3)
C106 H106 0.9500
C106 C101 1.410(4)
C78 H78 0.9500
C78 C77 1.402(4)
C77 B1 1.642(4)
C9 C8 1.504(3)
C4 C3 1.408(3)
C99 F22B 1.273(10)
C99 F1A 1.326(9)
C99 F23B 1.330(8)
C34 C33 1.400(3)
C101 B1 1.641(4)
C98 H98 0.9500
C98 C93 1.398(4)
C3 C8 1.396(4)
C33 C38 1.394(4)
C93 B1 1.650(4)
C72A C76A 1.427(19)
C72A C71A 1.434(18)
C72A C73A 1.47(2)
C76A H76D 0.9800
C76A H76E 0.9800
C76A H76F 0.9800
C71A H71A 0.9500
C71A C70A 1.410(16)
C73A H73A 0.9500
C73A C74A 1.320(19)
C74A H74A 0.9500
C74A C75A 1.360(19)
C75A H75A 0.9500
C75A C70A 1.408(16)
C70A H70A 0.9500
